data_7225569
loop_
_publ_author_name
'Wu, Yunlong'
'Yang, Guo-Ping'
'Liu, Jiao'
'Yan, Yangtian'
'Luan, Xinjun'
'Zhang, Wen-Yan'
'Wang, Yao-Yu'

_publ_section_title
;
 Crystal structures from 1D to 3D: triggered by the different coordination
 morphologies of ligands in different reaction systems
;
_journal_issue 31
_journal_name_full CrystEngComm
_journal_page_first 5901
_journal_paper_doi 10.1039/C6CE00731G
_journal_volume 18
_journal_year 2016
_chemical_formula_sum 'C22 H18 Cd O11'
_chemical_formula_weight 570.76
_space_group_crystal_system monoclinic
_space_group_IT_number 13
_space_group_name_Hall '-P 2yc'
_space_group_name_H-M_alt 'P 1 2/c 1'
_symmetry_space_group_name_Hall '-P 2yc'
_symmetry_space_group_name_H-M 'P 1 2/c 1'
_atom_sites_solution_hydrogens geom
_audit_creation_method SHELXL-2014/7
_audit_update_record
;
2016-06-16 deposited with the CCDC.
2016-06-16 downloaded from the CCDC.
;
_cell_angle_alpha 90
_cell_angle_beta 105.871(4)
_cell_angle_gamma 90
_cell_formula_units_Z 2
_cell_length_a 7.9350(10)
_cell_length_b 6.8376(9)
_cell_length_c 21.605(3)
_cell_measurement_reflns_used 1696
_cell_measurement_temperature 296(2)
_cell_measurement_theta_max 26.18
_cell_measurement_theta_min 2.85
_cell_volume 1127.5(3)
_computing_structure_refinement 'SHELXL-2014/7 (Sheldrick, 2014)'
_diffrn_ambient_temperature 296(2)
_diffrn_measured_fraction_theta_full 0.991
_diffrn_measured_fraction_theta_max 0.991
_diffrn_measurement_device_type 'Bruker APEX-II CCD'
_diffrn_measurement_method '\f and \w scans'
_diffrn_radiation_type MoK\a
_diffrn_radiation_wavelength 0.71073
_diffrn_reflns_av_R_equivalents 0.0331
_diffrn_reflns_av_unetI/netI 0.0399
_diffrn_reflns_Laue_measured_fraction_full 0.991
_diffrn_reflns_Laue_measured_fraction_max 0.991
_diffrn_reflns_limit_h_max 6
_diffrn_reflns_limit_h_min -9
_diffrn_reflns_limit_k_max 8
_diffrn_reflns_limit_k_min -7
_diffrn_reflns_limit_l_max 25
_diffrn_reflns_limit_l_min -25
_diffrn_reflns_number 5347
_diffrn_reflns_point_group_measured_fraction_full 0.991
_diffrn_reflns_point_group_measured_fraction_max 0.991
_diffrn_reflns_theta_full 25.000
_diffrn_reflns_theta_max 25.000
_diffrn_reflns_theta_min 1.960
_exptl_absorpt_coefficient_mu 1.028
_exptl_absorpt_correction_type multi-scan
_exptl_absorpt_process_details sadabs
_exptl_crystal_colour colorless
_exptl_crystal_density_diffrn 1.657
_exptl_crystal_description block
_exptl_crystal_F_000 572
_exptl_crystal_size_max 0.210
_exptl_crystal_size_mid 0.110
_exptl_crystal_size_min 0.100
_exptl_transmission_factor_max 0.902
_exptl_transmission_factor_min 0.873
_refine_diff_density_max 0.618
_refine_diff_density_min -0.576
_refine_diff_density_rms 0.169
_refine_ls_extinction_method none
_refine_ls_goodness_of_fit_ref 1.070
_refine_ls_hydrogen_treatment constr
_refine_ls_matrix_type full
_refine_ls_number_parameters 155
_refine_ls_number_reflns 1976
_refine_ls_number_restraints 1
_refine_ls_restrained_S_all 1.074
_refine_ls_R_factor_all 0.0485
_refine_ls_R_factor_gt 0.0354
_refine_ls_shift/su_max 0.000
_refine_ls_shift/su_mean 0.000
_refine_ls_structure_factor_coef Fsqd
_refine_ls_weighting_details 'w=1/[\s^2^(Fo^2^)+(0.1000P)^2^+0.0424P] where P=(Fo^2^+2Fc^2^)/3'
_refine_ls_weighting_scheme calc
_refine_ls_wR_factor_gt 0.1051
_refine_ls_wR_factor_ref 0.1396
_reflns_Friedel_coverage 0.000
_reflns_number_gt 1665
_reflns_number_total 1976
_reflns_threshold_expression 'I > 2\s(I)'
_cod_data_source_file c6ce00731g2.cif
_cod_data_source_block 5
_cod_depositor_comments 'Adding full bibliography for 7225565--7225571.cif.'
_cod_database_code 7225569
_shelx_shelxl_version_number 2014/7
_shelx_space_group_comment
;
The symmetry employed for this shelxl refinement is uniquely defined
by the following loop, which should always be used as a source of
symmetry information in preference to the above space-group names.
They are only intended as comments.
;
_shelx_estimated_absorpt_t_min 0.813
_shelx_estimated_absorpt_t_max 0.904

loop_
_space_group_symop_operation_xyz
'x, y, z'
'-x, y, -z+1/2'
'-x, -y, -z'
'x, -y, z-1/2'

loop_
_atom_site_label
_atom_site_type_symbol
_atom_site_fract_x
_atom_site_fract_y
_atom_site_fract_z
_atom_site_U_iso_or_equiv
_atom_site_adp_type
_atom_site_occupancy
_atom_site_site_symmetry_order
_atom_site_calc_flag
_atom_site_refinement_flags_posn
_atom_site_refinement_flags_adp
_atom_site_refinement_flags_occupancy
Cd1 Cd 0.0000 0.73829(7) 0.2500 0.0216(2) Uani 1 2 d S TU P
O1 O 0.0249(5) 0.5131(5) 0.17131(16) 0.0369(9) Uani 1 1 d . . .
O2 O 0.0417(6) 0.8158(6) 0.14116(17) 0.0375(9) Uani 1 1 d . U .
O3 O 0.7002(6) 0.7013(7) 0.1984(2) 0.0497(12) Uani 1 1 d . . .
O4 O 0.7877(5) 1.0045(7) 0.19930(19) 0.0508(12) Uani 1 1 d . . .
O5 O 0.2022(7) 0.1718(8) 0.1850(2) 0.0661(14) Uani 1 1 d . . .
O6 O 0.5000 0.4322(10) 0.2500 0.0596(18) Uani 1 2 d S T P
C1 C 0.0342(6) 0.6373(8) 0.1299(2) 0.0263(11) Uani 1 1 d . . .
C2 C 0.0273(6) 0.5652(7) 0.0635(2) 0.0213(10) Uani 1 1 d . . .
C3 C -0.0872(6) 0.4098(7) 0.0394(2) 0.0225(10) Uani 1 1 d . . .
H3 H -0.1448 0.3492 0.0663 0.027 Uiso 1 1 calc R U .
C4 C 0.1174(6) 0.6568(7) 0.0240(2) 0.0211(10) Uani 1 1 d . . .
C5 C 0.2515(6) 0.8135(8) 0.0477(2) 0.0228(10) Uani 1 1 d . . .
C6 C 0.3945(7) 0.7788(7) 0.1005(3) 0.0255(11) Uani 1 1 d . . .
H6 H 0.4054 0.6579 0.1209 0.031 Uiso 1 1 calc R U .
C7 C 0.5215(6) 0.9215(7) 0.1234(2) 0.0281(11) Uani 1 1 d . . .
C8 C 0.5026(7) 1.1017(8) 0.0927(3) 0.0347(13) Uani 1 1 d . . .
H8 H 0.5853 1.1990 0.1081 0.042 Uiso 1 1 calc R U .
C9 C 0.3634(7) 1.1394(8) 0.0397(2) 0.0348(13) Uani 1 1 d . . .
H9 H 0.3521 1.2612 0.0198 0.042 Uiso 1 1 calc R U .
C10 C 0.2402(6) 0.9938(7) 0.0163(2) 0.0291(11) Uani 1 1 d . . .
H10 H 0.1493 1.0166 -0.0206 0.035 Uiso 1 1 calc R U .
C11 C 0.6781(7) 0.8721(10) 0.1778(3) 0.0376(14) Uani 1 1 d . . .

loop_
_atom_site_aniso_label
_atom_site_aniso_U_11
_atom_site_aniso_U_22
_atom_site_aniso_U_33
_atom_site_aniso_U_23
_atom_site_aniso_U_13
_atom_site_aniso_U_12
Cd1 0.0188(3) 0.0322(3) 0.0122(3) 0.000 0.0016(2) 0.000
O1 0.057(3) 0.038(2) 0.0154(17) -0.0003(16) 0.0100(16) 0.0057(18)
O2 0.056(3) 0.036(2) 0.0235(18) -0.0081(17) 0.0165(18) -0.006(2)
O3 0.030(2) 0.070(3) 0.040(3) 0.016(2) -0.0059(19) 0.002(2)
O4 0.024(2) 0.074(3) 0.045(3) -0.024(2) -0.0062(18) -0.006(2)
O5 0.082(4) 0.054(3) 0.061(3) 0.007(3) 0.017(3) 0.005(3)
O6 0.052(4) 0.051(4) 0.073(5) 0.000 0.013(3) 0.000
C1 0.021(3) 0.038(3) 0.018(3) -0.010(2) 0.002(2) 0.001(2)
C2 0.022(2) 0.028(2) 0.010(2) 0.0000(18) -0.0015(18) 0.0019(19)
C3 0.023(3) 0.032(3) 0.012(2) 0.0001(19) 0.0039(18) -0.001(2)
C4 0.018(2) 0.025(2) 0.018(2) -0.0025(19) -0.0001(19) 0.0013(19)
C5 0.015(2) 0.029(2) 0.020(3) -0.003(2) -0.0016(19) 0.0016(19)
C6 0.022(3) 0.033(3) 0.020(3) -0.0015(19) 0.002(2) 0.0041(19)
C7 0.024(3) 0.035(3) 0.026(3) -0.007(2) 0.007(2) 0.002(2)
C8 0.034(3) 0.032(3) 0.040(3) -0.009(2) 0.013(3) -0.009(2)
C9 0.045(3) 0.029(3) 0.033(3) 0.007(2) 0.015(3) 0.000(2)
C10 0.022(3) 0.035(3) 0.027(3) 0.005(2) 0.001(2) 0.005(2)
C11 0.024(3) 0.062(4) 0.029(3) -0.016(3) 0.009(2) 0.001(3)

loop_
_atom_type_symbol
_atom_type_description
_atom_type_scat_dispersion_real
_atom_type_scat_dispersion_imag
_atom_type_scat_source
C C 0.0033 0.0016 'International Tables Vol C Tables 4.2.6.8 and 6.1.1.4'
H H 0.0000 0.0000 'International Tables Vol C Tables 4.2.6.8 and 6.1.1.4'
Cd Cd -0.8075 1.2024 'International Tables Vol C Tables 4.2.6.8 and 6.1.1.4'
O O 0.0106 0.0060 'International Tables Vol C Tables 4.2.6.8 and 6.1.1.4'

loop_
_geom_angle_atom_site_label_1
_geom_angle_atom_site_label_2
_geom_angle_atom_site_label_3
_geom_angle
_geom_angle_site_symmetry_1
_geom_angle_site_symmetry_3
O1 Cd1 O1 97.79(18) . 2
O1 Cd1 O3 81.96(16) . 1_455
O1 Cd1 O3 89.91(15) 2 1_455
O1 Cd1 O3 89.91(15) . 2_655
O1 Cd1 O3 81.96(16) 2 2_655
O3 Cd1 O3 167.7(2) 1_455 2_655
O1 Cd1 O4 127.73(14) . 2_655
O1 Cd1 O4 109.79(12) 2 2_655
O3 Cd1 O4 138.98(16) 1_455 2_655
O3 Cd1 O4 53.20(15) 2_655 2_655
O1 Cd1 O4 109.79(12) . 1_455
O1 Cd1 O4 127.73(14) 2 1_455
O3 Cd1 O4 53.20(15) 1_455 1_455
O3 Cd1 O4 138.98(16) 2_655 1_455
O4 Cd1 O4 87.41(18) 2_655 1_455
O1 Cd1 O2 53.26(13) . .
O1 Cd1 O2 151.01(13) 2 .
O3 Cd1 O2 87.37(15) 1_455 .
O3 Cd1 O2 95.23(16) 2_655 .
O4 Cd1 O2 90.63(13) 2_655 .
O4 Cd1 O2 71.64(14) 1_455 .
O1 Cd1 O2 151.01(13) . 2
O1 Cd1 O2 53.26(13) 2 2
O3 Cd1 O2 95.23(16) 1_455 2
O3 Cd1 O2 87.37(16) 2_655 2
O4 Cd1 O2 71.64(14) 2_655 2
O4 Cd1 O2 90.63(13) 1_455 2
O2 Cd1 O2 155.72(19) . 2
C1 O1 Cd1 96.1(3) . .
C1 O2 Cd1 88.0(3) . .
C11 O3 Cd1 95.4(4) . 1_655
C11 O4 Cd1 87.3(4) . 1_655
O2 C1 O1 122.4(4) . .
O2 C1 C2 119.7(5) . .
O1 C1 C2 117.8(5) . .
C4 C2 C3 119.9(4) . .
C4 C2 C1 122.9(4) . .
C3 C2 C1 116.9(4) . .
C4 C3 C2 122.0(4) 3_565 .
C4 C3 H3 119.0 3_565 .
C2 C3 H3 119.0 . .
C3 C4 C2 118.1(4) 3_565 .
C3 C4 C5 118.9(4) 3_565 .
C2 C4 C5 122.9(4) . .
C6 C5 C10 118.5(5) . .
C6 C5 C4 120.2(5) . .
C10 C5 C4 121.3(4) . .
C5 C6 C7 121.4(5) . .
C5 C6 H6 119.3 . .
C7 C6 H6 119.3 . .
C8 C7 C6 118.6(5) . .
C8 C7 C11 122.2(5) . .
C6 C7 C11 119.1(5) . .
C9 C8 C7 121.3(5) . .
C9 C8 H8 119.3 . .
C7 C8 H8 119.3 . .
C8 C9 C10 119.4(5) . .
C8 C9 H9 120.3 . .
C10 C9 H9 120.3 . .
C9 C10 C5 120.7(4) . .
C9 C10 H10 119.7 . .
C5 C10 H10 119.7 . .
O3 C11 O4 121.9(5) . .
O3 C11 C7 119.9(5) . .
O4 C11 C7 118.1(6) . .

loop_
_geom_bond_atom_site_label_1
_geom_bond_atom_site_label_2
_geom_bond_distance
_geom_bond_site_symmetry_2
Cd1 O1 2.342(3) .
Cd1 O1 2.342(3) 2
Cd1 O3 2.349(4) 1_455
Cd1 O3 2.349(4) 2_655
Cd1 O4 2.518(5) 2_655
Cd1 O4 2.518(5) 1_455
Cd1 O2 2.519(4) .
Cd1 O2 2.519(4) 2
O1 C1 1.250(6) .
O2 C1 1.243(7) .
O3 C11 1.245(8) .
O3 Cd1 2.349(4) 1_655
O4 C11 1.254(7) .
O4 Cd1 2.518(5) 1_655
C1 C2 1.504(6) .
C2 C4 1.402(7) .
C2 C3 1.403(6) .
C3 C4 1.399(6) 3_565
C3 H3 0.9300 .
C4 C3 1.399(6) 3_565
C4 C5 1.498(7) .
C5 C6 1.392(7) .
C5 C10 1.398(7) .
C6 C7 1.393(7) .
C6 H6 0.9300 .
C7 C8 1.389(7) .
C7 C11 1.496(7) .
C8 C9 1.381(7) .
C8 H8 0.9300 .
C9 C10 1.390(7) .
C9 H9 0.9300 .
C10 H10 0.9300 .

loop_
_geom_torsion_atom_site_label_1
_geom_torsion_atom_site_label_2
_geom_torsion_atom_site_label_3
_geom_torsion_atom_site_label_4
_geom_torsion
_geom_torsion_site_symmetry_1
_geom_torsion_site_symmetry_4
Cd1 O2 C1 O1 -5.0(5) . .
Cd1 O2 C1 C2 172.0(4) . .
Cd1 O1 C1 O2 5.4(5) . .
Cd1 O1 C1 C2 -171.7(4) . .
O2 C1 C2 C4 35.5(7) . .
O1 C1 C2 C4 -147.4(5) . .
O2 C1 C2 C3 -138.9(5) . .
O1 C1 C2 C3 38.2(6) . .
C4 C2 C3 C4 -0.9(8) . 3_565
C1 C2 C3 C4 173.7(4) . 3_565
C3 C2 C4 C3 0.8(7) . 3_565
C1 C2 C4 C3 -173.4(4) . 3_565
C3 C2 C4 C5 -175.3(5) . .
C1 C2 C4 C5 10.4(7) . .
C3 C4 C5 C6 -120.7(5) 3_565 .
C2 C4 C5 C6 55.4(7) . .
C3 C4 C5 C10 56.9(7) 3_565 .
C2 C4 C5 C10 -126.9(5) . .
C10 C5 C6 C7 2.0(8) . .
C4 C5 C6 C7 179.8(5) . .
C5 C6 C7 C8 0.5(8) . .
C5 C6 C7 C11 -176.2(5) . .
C6 C7 C8 C9 -1.3(8) . .
C11 C7 C8 C9 175.3(5) . .
C7 C8 C9 C10 -0.4(8) . .
C8 C9 C10 C5 3.0(8) . .
C6 C5 C10 C9 -3.8(8) . .
C4 C5 C10 C9 178.5(5) . .
Cd1 O3 C11 O4 -15.5(6) 1_655 .
Cd1 O3 C11 C7 161.2(4) 1_655 .
Cd1 O4 C11 O3 14.4(5) 1_655 .
Cd1 O4 C11 C7 -162.4(4) 1_655 .
C8 C7 C11 O3 -170.8(5) . .
C6 C7 C11 O3 5.7(8) . .
C8 C7 C11 O4 6.0(7) . .
C6 C7 C11 O4 -177.4(5) . .
